data_1557188
loop_
_publ_author_name
'Liu, Tingting'
'Wu, Haibo'
'Zhang, Jing'
'Deng, Wenjie'
'Yang, Luowenlei'

_publ_section_title
;
 Modified Eremophilanes from Parasenecio hastatus and Their
 Neuroprotective Activities
;
_journal_name_full 'Journal of Natural Products'
_journal_paper_doi 10.1021/acs.jnatprod.9b00217
_journal_year 2020
_chemical_absolute_configuration ad
_chemical_formula_moiety 'C16 H18 O3'
_chemical_formula_sum 'C16 H18 O3'
_chemical_formula_weight 258.30
_space_group_crystal_system monoclinic
_space_group_IT_number 4
_space_group_name_Hall 'P 2yb'
_space_group_name_H-M_alt 'P 1 21 1'
_atom_sites_solution_hydrogens geom
_atom_sites_solution_primary direct
_atom_sites_solution_secondary difmap
_audit_creation_date 2016-07-08
_audit_creation_method
;
  Olex2 1.1
  (compiled 2011.02.15 svn.r1672, GUI svn.r3494)
;
_cell_angle_alpha 90.00
_cell_angle_beta 104.921(6)
_cell_angle_gamma 90.00
_cell_formula_units_Z 2
_cell_length_a 8.7529(5)
_cell_length_b 5.1376(3)
_cell_length_c 14.4614(8)
_cell_measurement_reflns_used 2412
_cell_measurement_temperature 106.8
_cell_measurement_theta_max 70.8916
_cell_measurement_theta_min 3.1593
_cell_volume 628.39(6)
_computing_cell_refinement
;
CrysAlisPro, Agilent Technologies,
Version 1.171.35.11 (release 16-05-2011 CrysAlis171 .NET)
(compiled May 16 2011,17:55:39)
;
_computing_data_collection
;
CrysAlisPro, Agilent Technologies,
Version 1.171.35.11 (release 16-05-2011 CrysAlis171 .NET)
(compiled May 16 2011,17:55:39)
;
_computing_data_reduction
;
CrysAlisPro, Agilent Technologies,
Version 1.171.35.11 (release 16-05-2011 CrysAlis171 .NET)
(compiled May 16 2011,17:55:39)
;
_computing_molecular_graphics
;
O. V. Dolomanov, L. J. Bourhis, R. J. Gildea, J. A. K. Howard and H. Puschmann,
OLEX2: a complete structure solution, refinement and analysis program.
J. Appl. Cryst. (2009). 42, 339-341.
;
_computing_publication_material
;
O. V. Dolomanov, L. J. Bourhis, R. J. Gildea, J. A. K. Howard and H. Puschmann,
OLEX2: a complete structure solution, refinement and analysis program.
J. Appl. Cryst. (2009). 42, 339-341.
;
_computing_structure_refinement 'SHELXL-97 (Sheldrick, 1997)'
_computing_structure_solution 'A short history of SHELX (Sheldrick, 2007)'
_diffrn_ambient_temperature 106.8
_diffrn_detector_area_resol_mean 16.0971
_diffrn_measured_fraction_theta_full 0.986
_diffrn_measured_fraction_theta_max 0.986
_diffrn_measurement_details
;
#__ type_ start__ end____ width___ exp.time_
  1 omega  -14.00   11.00   1.0000    1.5000
omega____ theta____ kappa____ phi______ frames
    -       -8.5000  111.0000   60.0000 25

#__ type_ start__ end____ width___ exp.time_
  2 omega   -3.00   29.00   1.0000    1.5000
omega____ theta____ kappa____ phi______ frames
    -       36.7919  -34.0000  129.0000 32

#__ type_ start__ end____ width___ exp.time_
  3 omega   29.00   81.00   1.0000    1.5000
omega____ theta____ kappa____ phi______ frames
    -       36.7919 -115.0000  -86.0000 52

#__ type_ start__ end____ width___ exp.time_
  4 omega   30.00   97.00   1.0000    1.5000
omega____ theta____ kappa____ phi______ frames
    -       36.7919   37.0000    0.0000 67

#__ type_ start__ end____ width___ exp.time_
  5 omega   68.00   94.00   1.0000    1.5000
omega____ theta____ kappa____ phi______ frames
    -       36.7919   37.0000 -120.0000 26

#__ type_ start__ end____ width___ exp.time_
  6 omega  -30.00   35.00   1.0000    1.5000
omega____ theta____ kappa____ phi______ frames
    -       36.7919  -37.0000   30.0000 65

#__ type_ start__ end____ width___ exp.time_
  7 omega   57.00   83.00   1.0000    1.5000
omega____ theta____ kappa____ phi______ frames
    -       36.7919   37.0000  -60.0000 26

#__ type_ start__ end____ width___ exp.time_
  8 omega   20.00  106.00   1.0000    1.5000
omega____ theta____ kappa____ phi______ frames
    -       36.7919   37.0000 -150.0000 86

#__ type_ start__ end____ width___ exp.time_
  9 omega   26.00   78.00   1.0000    1.5000
omega____ theta____ kappa____ phi______ frames
    -       36.7919   37.0000  150.0000 52

#__ type_ start__ end____ width___ exp.time_
 10 omega  130.00  156.00   1.0000    2.0000
omega____ theta____ kappa____ phi______ frames
    -      108.0000  111.0000 -120.0000 26

#__ type_ start__ end____ width___ exp.time_
 11 omega   71.00  101.00   1.0000    2.0000
omega____ theta____ kappa____ phi______ frames
    -      108.0000   15.0000  -90.0000 30

#__ type_ start__ end____ width___ exp.time_
 12 omega   82.00  108.00   1.0000    2.0000
omega____ theta____ kappa____ phi______ frames
    -      108.0000   15.0000  150.0000 26

#__ type_ start__ end____ width___ exp.time_
 13 omega   82.00  108.00   1.0000    2.0000
omega____ theta____ kappa____ phi______ frames
    -      108.0000   77.0000  150.0000 26

#__ type_ start__ end____ width___ exp.time_
 14 omega  123.00  165.00   1.0000    2.0000
omega____ theta____ kappa____ phi______ frames
    -      108.0000   77.0000  150.0000 42

#__ type_ start__ end____ width___ exp.time_
 15 omega   49.00  131.00   1.0000    2.0000
omega____ theta____ kappa____ phi______ frames
    -      108.0000  -77.0000  -90.0000 82

#__ type_ start__ end____ width___ exp.time_
 16 omega   74.00  103.00   1.0000    2.0000
omega____ theta____ kappa____ phi______ frames
    -      108.0000   15.0000 -180.0000 29

#__ type_ start__ end____ width___ exp.time_
 17 omega  132.00  172.00   1.0000    2.0000
omega____ theta____ kappa____ phi______ frames
    -      108.0000   77.0000 -180.0000 40

#__ type_ start__ end____ width___ exp.time_
 18 omega  133.00  173.00   1.0000    2.0000
omega____ theta____ kappa____ phi______ frames
    -      108.0000   77.0000  120.0000 40

#__ type_ start__ end____ width___ exp.time_
 19 omega   81.00  107.00   1.0000    2.0000
omega____ theta____ kappa____ phi______ frames
    -      108.0000   77.0000 -180.0000 26

#__ type_ start__ end____ width___ exp.time_
 20 omega   81.00  107.00   1.0000    2.0000
omega____ theta____ kappa____ phi______ frames
    -      108.0000   77.0000  120.0000 26

#__ type_ start__ end____ width___ exp.time_
 21 omega   74.00  109.00   1.0000    2.0000
omega____ theta____ kappa____ phi______ frames
    -      108.0000   15.0000 -150.0000 35

#__ type_ start__ end____ width___ exp.time_
 22 omega   40.00  111.00   1.0000    2.0000
omega____ theta____ kappa____ phi______ frames
    -      108.0000  -77.0000   60.0000 71

#__ type_ start__ end____ width___ exp.time_
 23 omega  130.00  171.00   1.0000    2.0000
omega____ theta____ kappa____ phi______ frames
    -      108.0000   77.0000   90.0000 41

#__ type_ start__ end____ width___ exp.time_
 24 omega  130.00  163.00   1.0000    2.0000
omega____ theta____ kappa____ phi______ frames
    -      108.0000   77.0000   60.0000 33

#__ type_ start__ end____ width___ exp.time_
 25 omega   88.00  122.00   1.0000    2.0000
omega____ theta____ kappa____ phi______ frames
    -      108.0000   34.0000  107.0000 34

#__ type_ start__ end____ width___ exp.time_
 26 omega   39.00   65.00   1.0000    2.0000
omega____ theta____ kappa____ phi______ frames
    -      108.0000  -34.0000  129.0000 26

#__ type_ start__ end____ width___ exp.time_
 27 omega   77.00  102.00   1.0000    2.0000
omega____ theta____ kappa____ phi______ frames
    -      108.0000   15.0000 -120.0000 25

#__ type_ start__ end____ width___ exp.time_
 28 omega  149.00  175.00   1.0000    2.0000
omega____ theta____ kappa____ phi______ frames
    -      108.0000   15.0000 -120.0000 26

#__ type_ start__ end____ width___ exp.time_
 29 omega   82.00  109.00   1.0000    2.0000
omega____ theta____ kappa____ phi______ frames
    -      108.0000   77.0000   60.0000 27

#__ type_ start__ end____ width___ exp.time_
 30 omega   81.00  107.00   1.0000    2.0000
omega____ theta____ kappa____ phi______ frames
    -      108.0000   77.0000   90.0000 26

#__ type_ start__ end____ width___ exp.time_
 31 omega   58.00   87.00   1.0000    2.0000
omega____ theta____ kappa____ phi______ frames
    -      108.0000  -34.0000   72.0000 29

#__ type_ start__ end____ width___ exp.time_
 32 omega  115.00  176.00   1.0000    2.0000
omega____ theta____ kappa____ phi______ frames
    -      108.0000   45.0000 -120.0000 61
;
_diffrn_measurement_device_type 'Xcalibur, Eos, Gemini'
_diffrn_measurement_method '\w scans'
_diffrn_orient_matrix_UB_11 -0.1317433000
_diffrn_orient_matrix_UB_12 0.1153316000
_diffrn_orient_matrix_UB_13 -0.0816152000
_diffrn_orient_matrix_UB_21 0.0974743000
_diffrn_orient_matrix_UB_22 -0.0637752000
_diffrn_orient_matrix_UB_23 -0.0720538000
_diffrn_orient_matrix_UB_31 -0.0794921000
_diffrn_orient_matrix_UB_32 -0.2691172000
_diffrn_orient_matrix_UB_33 -0.0180004000
_diffrn_radiation_monochromator graphite
_diffrn_radiation_type 'Cu K\a'
_diffrn_radiation_wavelength 1.5418
_diffrn_reflns_av_R_equivalents 0.0168
_diffrn_reflns_av_unetI/netI 0.0226
_diffrn_reflns_limit_h_max 8
_diffrn_reflns_limit_h_min -10
_diffrn_reflns_limit_k_max 5
_diffrn_reflns_limit_k_min -6
_diffrn_reflns_limit_l_max 17
_diffrn_reflns_limit_l_min -17
_diffrn_reflns_number 3780
_diffrn_reflns_theta_full 71.00
_diffrn_reflns_theta_max 71.00
_diffrn_reflns_theta_min 3.16
_diffrn_source 'Enhance (Cu) X-ray Source'
_exptl_absorpt_coefficient_mu 0.752
_exptl_absorpt_correction_T_max 1.00000
_exptl_absorpt_correction_T_min 0.78006
_exptl_absorpt_correction_type multi-scan
_exptl_absorpt_process_details
;
CrysAlisPro, Agilent Technologies,
Version 1.171.35.11 (release 16-05-2011 CrysAlis171 .NET)
(compiled May 16 2011,17:55:39)
Empirical absorption correction using spherical harmonics,
 implemented in SCALE3 ABSPACK scaling algorithm.
;
_exptl_crystal_density_diffrn 1.365
_exptl_crystal_density_method 'not measured'
_exptl_crystal_F_000 276
_exptl_crystal_size_max 0.45
_exptl_crystal_size_mid 0.30
_exptl_crystal_size_min 0.20
_refine_diff_density_max 0.285
_refine_diff_density_min -0.165
_refine_diff_density_rms 0.040
_refine_ls_abs_structure_details 'Flack H D (1983), Acta Cryst. A39, 876-881'
_refine_ls_abs_structure_Flack 0.00(18)
_refine_ls_extinction_coef 0.0155(16)
_refine_ls_extinction_expression Fc^*^=kFc[1+0.001xFc^2^\l^3^/sin(2\q)]^-1/4^
_refine_ls_extinction_method SHELXL
_refine_ls_goodness_of_fit_ref 1.057
_refine_ls_hydrogen_treatment mixed
_refine_ls_matrix_type full
_refine_ls_number_parameters 178
_refine_ls_number_reflns 2220
_refine_ls_number_restraints 1
_refine_ls_restrained_S_all 1.057
_refine_ls_R_factor_all 0.0326
_refine_ls_R_factor_gt 0.0321
_refine_ls_shift/su_max 0.000
_refine_ls_shift/su_mean 0.000
_refine_ls_structure_factor_coef Fsqd
_refine_ls_weighting_details 'calc w=1/[\s^2^(Fo^2^)+(0.0542P)^2^+0.1236P] where P=(Fo^2^+2Fc^2^)/3'
_refine_ls_weighting_scheme calc
_refine_ls_wR_factor_gt 0.0862
_refine_ls_wR_factor_ref 0.0868
_reflns_number_gt 2189
_reflns_number_total 2220
_reflns_threshold_expression >2sigma(I)
_cod_data_source_file np9b00217_si_002.cif
_cod_data_source_block exp_4361
_cod_original_cell_volume 628.38(6)
_cod_database_code 1557188
_reflns_odcompleteness_completeness 99.92
_reflns_odcompleteness_iscentric 1
_reflns_odcompleteness_theta 66.97

loop_
_space_group_symop_id
_space_group_symop_operation_xyz
1 'x, y, z'
2 '-x, y+1/2, -z'

loop_
_atom_site_label
_atom_site_type_symbol
_atom_site_fract_x
_atom_site_fract_y
_atom_site_fract_z
_atom_site_U_iso_or_equiv
_atom_site_adp_type
_atom_site_occupancy
_atom_site_symmetry_multiplicity
_atom_site_calc_flag
_atom_site_refinement_flags
O1 O 0.85910(12) 0.3707(3) 0.38236(8) 0.0192(3) Uani 1 1 d .
O3 O 0.06692(12) 0.2267(2) -0.01087(8) 0.0168(3) Uani 1 1 d .
H3 H 0.0248 0.0848 -0.0092 0.025 Uiso 1 1 calc R
C3 C 0.62426(17) 0.1506(3) 0.35112(10) 0.0138(3) Uani 1 1 d .
C10 C 0.30827(17) 0.4619(3) 0.02500(11) 0.0148(3) Uani 1 1 d .
H10 H 0.2641 0.5625 -0.0287 0.018 Uiso 1 1 calc R
O2 O 0.74489(14) 0.6297(3) 0.18947(8) 0.0313(4) Uani 1 1 d .
C6 C 0.50810(17) 0.3979(3) 0.17611(10) 0.0139(3) Uani 1 1 d .
C12 C 0.24792(17) 0.1589(3) 0.14790(10) 0.0132(3) Uani 1 1 d .
H12 H 0.2215 -0.0241 0.1550 0.016 Uiso 1 1 calc R
C7 C 0.41673(16) 0.2052(3) 0.20794(10) 0.0130(3) Uani 1 1 d .
C5 C 0.66086(18) 0.4619(3) 0.22990(11) 0.0165(3) Uani 1 1 d .
C14 C 0.37949(17) -0.1285(3) 0.33123(11) 0.0158(3) Uani 1 1 d .
H14A H 0.4116 -0.2971 0.3147 0.024 Uiso 1 1 calc R
H14B H 0.2687 -0.1046 0.3022 0.024 Uiso 1 1 calc R
H14C H 0.3990 -0.1155 0.3995 0.024 Uiso 1 1 calc R
C8 C 0.47273(16) 0.0792(3) 0.29555(10) 0.0133(3) Uani 1 1 d .
C2 C 0.72446(17) 0.0635(3) 0.44283(10) 0.0154(3) Uani 1 1 d .
C4 C 0.71349(16) 0.3378(3) 0.31798(10) 0.0152(3) Uani 1 1 d .
C9 C 0.44010(17) 0.5411(3) 0.08712(11) 0.0153(3) Uani 1 1 d .
H9 H 0.4904 0.6907 0.0739 0.018 Uiso 1 1 calc R
C15 C 0.13420(16) 0.3276(4) 0.18739(10) 0.0157(3) Uani 1 1 d .
H15A H 0.1509 0.2949 0.2546 0.024 Uiso 1 1 calc R
H15B H 0.0271 0.2851 0.1548 0.024 Uiso 1 1 calc R
H15C H 0.1535 0.5081 0.1775 0.024 Uiso 1 1 calc R
C11 C 0.23038(16) 0.2121(3) 0.04077(10) 0.0143(3) Uani 1 1 d .
H11 H 0.2800 0.0690 0.0144 0.017 Uiso 1 1 calc R
C1 C 0.85883(18) 0.2019(4) 0.45628(11) 0.0183(3) Uani 1 1 d .
H1 H 0.9433 0.1852 0.5102 0.022 Uiso 1 1 calc R
C16 C 0.87516(18) 0.7688(3) 0.24734(12) 0.0198(4) Uani 1 1 d .
H16A H 0.9108 0.8962 0.2090 0.030 Uiso 1 1 calc R
H16B H 0.9596 0.6497 0.2738 0.030 Uiso 1 1 calc R
H16C H 0.8431 0.8544 0.2983 0.030 Uiso 1 1 calc R
C13 C 0.69558(18) -0.1434(4) 0.50940(11) 0.0193(3) Uani 1 1 d .
H13A H 0.6044 -0.0984 0.5313 0.029 Uiso 1 1 calc R
H13B H 0.7861 -0.1574 0.5632 0.029 Uiso 1 1 calc R
H13C H 0.6777 -0.3070 0.4763 0.029 Uiso 1 1 calc R

loop_
_atom_site_aniso_label
_atom_site_aniso_U_11
_atom_site_aniso_U_22
_atom_site_aniso_U_33
_atom_site_aniso_U_23
_atom_site_aniso_U_13
_atom_site_aniso_U_12
O1 0.0142(5) 0.0236(7) 0.0158(5) 0.0032(5) -0.0031(4) -0.0031(5)
O3 0.0142(5) 0.0160(6) 0.0166(5) -0.0012(4) -0.0024(4) -0.0026(4)
C3 0.0175(7) 0.0121(9) 0.0125(7) 0.0002(6) 0.0048(6) 0.0028(6)
C10 0.0168(7) 0.0160(9) 0.0116(7) 0.0024(6) 0.0035(5) 0.0028(6)
O2 0.0208(6) 0.0469(10) 0.0204(6) 0.0137(6) -0.0052(5) -0.0184(6)
C6 0.0137(7) 0.0150(8) 0.0126(7) -0.0010(6) 0.0028(5) 0.0015(5)
C12 0.0144(7) 0.0096(8) 0.0146(7) -0.0004(6) 0.0021(5) -0.0016(5)
C7 0.0137(7) 0.0123(8) 0.0128(7) -0.0034(6) 0.0032(5) 0.0008(6)
C5 0.0150(7) 0.0186(9) 0.0160(7) 0.0024(6) 0.0038(5) -0.0014(6)
C14 0.0176(7) 0.0140(8) 0.0147(7) 0.0007(6) 0.0021(5) -0.0013(6)
C8 0.0140(7) 0.0117(8) 0.0143(7) -0.0013(6) 0.0042(5) 0.0012(6)
C2 0.0167(7) 0.0165(9) 0.0119(7) -0.0017(6) 0.0016(5) 0.0027(6)
C4 0.0115(6) 0.0184(9) 0.0145(7) -0.0018(6) 0.0010(5) 0.0006(6)
C9 0.0166(7) 0.0142(8) 0.0154(7) 0.0019(6) 0.0048(5) -0.0002(6)
C15 0.0132(6) 0.0190(9) 0.0145(6) 0.0004(6) 0.0027(5) -0.0001(6)
C11 0.0140(7) 0.0146(8) 0.0128(7) -0.0026(6) 0.0006(5) 0.0005(6)
C1 0.0185(7) 0.0197(9) 0.0133(7) 0.0022(6) -0.0021(5) 0.0024(7)
C16 0.0189(8) 0.0167(9) 0.0250(8) -0.0018(6) 0.0076(6) -0.0057(6)
C13 0.0232(7) 0.0184(9) 0.0148(7) 0.0028(7) 0.0024(5) 0.0025(7)

loop_
_atom_type_symbol
_atom_type_description
_atom_type_scat_dispersion_real
_atom_type_scat_dispersion_imag
_atom_type_scat_source
C C 0.0181 0.0091 'International Tables Vol C Tables 4.2.6.8 and 6.1.1.4'
H H 0.0000 0.0000 'International Tables Vol C Tables 4.2.6.8 and 6.1.1.4'
O O 0.0492 0.0322 'International Tables Vol C Tables 4.2.6.8 and 6.1.1.4'

loop_
_geom_angle_atom_site_label_1
_geom_angle_atom_site_label_2
_geom_angle_atom_site_label_3
_geom_angle
C1 O1 C4 105.10(12)
C11 O3 H3 109.5
C8 C3 C2 134.02(14)
C4 C3 C8 120.63(13)
C4 C3 C2 105.31(13)
C9 C10 H10 119.7
C9 C10 C11 120.59(14)
C11 C10 H10 119.7
C5 O2 C16 120.44(12)
C7 C6 C9 119.85(13)
C5 C6 C7 121.27(13)
C5 C6 C9 118.84(14)
C7 C12 H12 108.0
C7 C12 C15 108.99(12)
C7 C12 C11 112.04(12)
C15 C12 H12 108.0
C15 C12 C11 111.54(12)
C11 C12 H12 108.0
C6 C7 C12 117.82(13)
C8 C7 C6 121.46(13)
C8 C7 C12 120.43(13)
O2 C5 C6 117.03(13)
O2 C5 C4 126.55(14)
C4 C5 C6 116.36(14)
H14A C14 H14B 109.5
H14A C14 H14C 109.5
H14B C14 H14C 109.5
C8 C14 H14A 109.5
C8 C14 H14B 109.5
C8 C14 H14C 109.5
C3 C8 C14 119.98(13)
C7 C8 C3 117.12(14)
C7 C8 C14 122.89(13)
C3 C2 C13 129.78(14)
C1 C2 C3 105.55(14)
C1 C2 C13 124.61(14)
O1 C4 C3 110.65(13)
O1 C4 C5 126.23(14)
C5 C4 C3 123.07(14)
C10 C9 C6 121.59(15)
C10 C9 H9 119.2
C6 C9 H9 119.2
C12 C15 H15A 109.5
C12 C15 H15B 109.5
C12 C15 H15C 109.5
H15A C15 H15B 109.5
H15A C15 H15C 109.5
H15B C15 H15C 109.5
O3 C11 C10 107.93(12)
O3 C11 C12 111.11(11)
O3 C11 H11 108.6
C10 C11 C12 111.93(12)
C10 C11 H11 108.6
C12 C11 H11 108.6
O1 C1 H1 123.3
C2 C1 O1 113.38(13)
C2 C1 H1 123.3
O2 C16 H16A 109.5
O2 C16 H16B 109.5
O2 C16 H16C 109.5
H16A C16 H16B 109.5
H16A C16 H16C 109.5
H16B C16 H16C 109.5
C2 C13 H13A 109.5
C2 C13 H13B 109.5
C2 C13 H13C 109.5
H13A C13 H13B 109.5
H13A C13 H13C 109.5
H13B C13 H13C 109.5

loop_
_geom_bond_atom_site_label_1
_geom_bond_atom_site_label_2
_geom_bond_distance
O1 C4 1.3815(17)
O1 C1 1.377(2)
O3 H3 0.8200
O3 C11 1.4353(16)
C3 C8 1.4108(19)
C3 C2 1.459(2)
C3 C4 1.399(2)
C10 H10 0.9300
C10 C9 1.330(2)
C10 C11 1.498(2)
O2 C5 1.3592(19)
O2 C16 1.4212(19)
C6 C7 1.422(2)
C6 C5 1.402(2)
C6 C9 1.469(2)
C12 H12 0.9800
C12 C7 1.5274(18)
C12 C15 1.536(2)
C12 C11 1.5414(19)
C7 C8 1.394(2)
C5 C4 1.392(2)
C14 H14A 0.9600
C14 H14B 0.9600
C14 H14C 0.9600
C14 C8 1.512(2)
C2 C1 1.345(2)
C2 C13 1.499(2)
C9 H9 0.9300
C15 H15A 0.9600
C15 H15B 0.9600
C15 H15C 0.9600
C11 H11 0.9800
C1 H1 0.9300
C16 H16A 0.9600
C16 H16B 0.9600
C16 H16C 0.9600
C13 H13A 0.9600
C13 H13B 0.9600
C13 H13C 0.9600

loop_
_geom_torsion_atom_site_label_1
_geom_torsion_atom_site_label_2
_geom_torsion_atom_site_label_3
_geom_torsion_atom_site_label_4
_geom_torsion
C3 C2 C1 O1 -0.61(19)
O2 C5 C4 O1 2.8(3)
O2 C5 C4 C3 -174.44(16)
C6 C7 C8 C3 -0.2(2)
C6 C7 C8 C14 -179.39(14)
C6 C5 C4 O1 179.90(15)
C6 C5 C4 C3 2.7(2)
C12 C7 C8 C3 -174.04(13)
C12 C7 C8 C14 6.8(2)
C7 C6 C5 O2 173.77(15)
C7 C6 C5 C4 -3.6(2)
C7 C6 C9 C10 -13.8(2)
C7 C12 C11 O3 -166.64(13)
C7 C12 C11 C10 -45.90(17)
C5 C6 C7 C12 176.49(14)
C5 C6 C7 C8 2.5(2)
C5 C6 C9 C10 168.47(15)
C8 C3 C2 C1 178.06(17)
C8 C3 C2 C13 0.9(3)
C8 C3 C4 O1 -178.12(13)
C8 C3 C4 C5 -0.5(2)
C2 C3 C8 C7 -178.13(16)
C2 C3 C8 C14 1.1(3)
C2 C3 C4 O1 -0.08(18)
C2 C3 C4 C5 177.53(15)
C4 O1 C1 C2 0.56(18)
C4 C3 C8 C7 -0.8(2)
C4 C3 C8 C14 178.43(15)
C4 C3 C2 C1 0.40(17)
C4 C3 C2 C13 -176.79(15)
C9 C10 C11 O3 156.96(14)
C9 C10 C11 C12 34.4(2)
C9 C6 C7 C12 -1.1(2)
C9 C6 C7 C8 -175.11(15)
C9 C6 C5 O2 -8.6(2)
C9 C6 C5 C4 174.03(15)
C15 C12 C7 C6 -93.28(15)
C15 C12 C7 C8 80.74(18)
C15 C12 C11 O3 -44.14(17)
C15 C12 C11 C10 76.60(15)
C11 C10 C9 C6 -4.2(2)
C11 C12 C7 C6 30.66(19)
C11 C12 C7 C8 -155.32(14)
C1 O1 C4 C3 -0.27(17)
C1 O1 C4 C5 -177.78(16)
C16 O2 C5 C6 159.71(15)
C16 O2 C5 C4 -23.2(3)
C13 C2 C1 O1 176.77(15)
